data_7237018
loop_
_publ_author_name
'Hang, Hao'
'Fei, Bin'
'Chen, Xiu Qin'
'Tong, Ming Liang'
'Ksenofontov, Vadim'
'Gural'skiy, Il&#x2019;ya A.'
'Bao, Xin'

_publ_section_title
;
 Multiple spin phases in a switchable Fe(ii) complex: polymorphism and
 symmetry breaking effects
;
_journal_issue 13
_journal_name_full 'Journal of Materials Chemistry C'
_journal_page_first 3352
_journal_paper_doi 10.1039/C7TC05111E
_journal_volume 6
_journal_year 2018
_chemical_formula_moiety 'C18 H16 Br2 Fe N10'
_chemical_formula_sum 'C18 H16 Br2 Fe N10'
_chemical_formula_weight 588.08
_space_group_crystal_system monoclinic
_space_group_IT_number 13
_space_group_name_Hall '-P 2yac'
_space_group_name_H-M_alt 'P 1 2/n 1'
_atom_sites_solution_hydrogens geom
_audit_creation_date 2018-01-10
_audit_creation_method
;
Olex2 1.2
(compiled 2015.09.30 svn.r3233 for OlexSys, GUI svn.r5103)
;
_audit_update_record
;
2018-01-12 deposited with the CCDC.
2018-02-21 downloaded from the CCDC.
;
_cell_angle_alpha 90
_cell_angle_beta 97.334(4)
_cell_angle_gamma 90
_cell_formula_units_Z 2
_cell_length_a 7.3713(8)
_cell_length_b 7.8546(7)
_cell_length_c 18.749(2)
_cell_measurement_reflns_used 1691
_cell_measurement_temperature 298
_cell_measurement_theta_max 25.30
_cell_measurement_theta_min 2.86
_cell_volume 1076.66(19)
_computing_molecular_graphics 'Olex2 (Dolomanov et al., 2009)'
_computing_publication_material 'Olex2 (Dolomanov et al., 2009)'
_computing_structure_refinement 'XL (Sheldrick, 2008)'
_computing_structure_solution 'olex2.solve (Bourhis et al., 2015)'
_diffrn_ambient_temperature 298
_diffrn_measured_fraction_theta_full 0.994
_diffrn_measured_fraction_theta_max 0.992
_diffrn_measurement_device_type 'PHOTON 100 CMOS detector'
_diffrn_measurement_method 'omega scan'
_diffrn_radiation_type MoK\a
_diffrn_radiation_wavelength 0.71076
_diffrn_reflns_av_R_equivalents 0.0679
_diffrn_reflns_av_unetI/netI 0.0712
_diffrn_reflns_Laue_measured_fraction_full 0.994
_diffrn_reflns_Laue_measured_fraction_max 0.992
_diffrn_reflns_limit_h_max 8
_diffrn_reflns_limit_h_min -8
_diffrn_reflns_limit_k_max 9
_diffrn_reflns_limit_k_min -8
_diffrn_reflns_limit_l_max 22
_diffrn_reflns_limit_l_min -22
_diffrn_reflns_number 5923
_diffrn_reflns_point_group_measured_fraction_full 0.994
_diffrn_reflns_point_group_measured_fraction_max 0.992
_diffrn_reflns_theta_full 25.243
_diffrn_reflns_theta_max 25.361
_diffrn_reflns_theta_min 2.861
_diffrn_source 'fine-focus sealed tube'
_exptl_absorpt_coefficient_mu 4.440
_exptl_absorpt_correction_T_max 0.7452
_exptl_absorpt_correction_T_min 0.4474
_exptl_absorpt_correction_type multi-scan
_exptl_absorpt_process_details 'SADABS (Bruker, 2014)'
_exptl_crystal_colour 'light yellow'
_exptl_crystal_colour_modifier light
_exptl_crystal_colour_primary yellow
_exptl_crystal_density_diffrn 1.814
_exptl_crystal_description prism
_exptl_crystal_F_000 580
_exptl_crystal_size_max 0.21
_exptl_crystal_size_mid 0.11
_exptl_crystal_size_min 0.03
_refine_diff_density_max 0.633
_refine_diff_density_min -0.576
_refine_diff_density_rms 0.113
_refine_ls_extinction_method none
_refine_ls_goodness_of_fit_ref 1.121
_refine_ls_hydrogen_treatment constr
_refine_ls_matrix_type full
_refine_ls_number_parameters 141
_refine_ls_number_reflns 1955
_refine_ls_number_restraints 0
_refine_ls_restrained_S_all 1.121
_refine_ls_R_factor_all 0.0925
_refine_ls_R_factor_gt 0.0579
_refine_ls_shift/su_max 0.000
_refine_ls_shift/su_mean 0.000
_refine_ls_structure_factor_coef Fsqd
_refine_ls_weighting_details 'w=1/[\s^2^(Fo^2^)+(0.0221P)^2^+2.7089P] where P=(Fo^2^+2Fc^2^)/3'
_refine_ls_weighting_scheme calc
_refine_ls_wR_factor_gt 0.0925
_refine_ls_wR_factor_ref 0.1017
_reflns_Friedel_coverage 0.000
_reflns_number_gt 1395
_reflns_number_total 1955
_reflns_threshold_expression 'I > 2\s(I)'
_cod_data_source_file c7tc05111e2.cif
_cod_data_source_block gama-298K
_cod_original_cell_volume 1076.64(19)
_cod_database_code 7237018
_shelx_space_group_comment
;
The symmetry employed for this shelxl refinement is uniquely defined
by the following loop, which should always be used as a source of
symmetry information in preference to the above space-group names.
They are only intended as comments.
;
_olex2_refinement_description
;
1. Fixed Uiso
 At 1.2 times of:
  All C(H) groups, All C(H,H) groups, All N(H) groups
2.a Ternary CH refined with riding coordinates:
 N2(H2)
2.b Secondary CH2 refined with riding coordinates:
 C7(H7A,H7B), C6(H6A,H6B)
2.c Aromatic/amide H refined with riding coordinates:
 C4(H4), C1(H1), C3(H3)
;
_shelx_shelxl_version_number 2014/7
_olex2_submission_special_instructions 'No special instructions were received'

loop_
_space_group_symop_operation_xyz
'x, y, z'
'-x+1/2, y, -z+1/2'
'-x, -y, -z'
'x-1/2, -y, z-1/2'

loop_
_atom_site_label
_atom_site_type_symbol
_atom_site_fract_x
_atom_site_fract_y
_atom_site_fract_z
_atom_site_U_iso_or_equiv
_atom_site_adp_type
_atom_site_occupancy
_atom_site_site_symmetry_order
_atom_site_calc_flag
_atom_site_refinement_flags_posn
_atom_site_refinement_flags_adp
_atom_site_refinement_flags_occupancy
Br1 Br 0.19134(9) 0.35840(10) 0.48643(4) 0.0464(2) Uani 1 1 d . . .
Fe1 Fe 0.7500 0.29001(15) 0.7500 0.0245(3) Uani 1 2 d S T P
N4 N 1.1539(8) 0.6127(8) 0.6534(3) 0.0488(16) Uani 1 1 d . . .
N2 N 0.9016(6) 0.0726(6) 0.7096(3) 0.0288(12) Uani 1 1 d . . .
H2 H 1.0200 0.0580 0.7393 0.035 Uiso 1 1 calc R . .
N1 N 0.6417(6) 0.2625(6) 0.6342(2) 0.0261(11) Uani 1 1 d . . .
C9 C 1.2358(8) 0.7578(9) 0.6656(3) 0.0331(15) Uani 1 1 d . . .
N3 N 0.9567(7) 0.4586(7) 0.7260(3) 0.0396(14) Uani 1 1 d . . .
N5 N 1.3132(8) 0.8843(8) 0.6696(3) 0.0510(16) Uani 1 1 d . . .
C4 C 0.7108(8) 0.1589(8) 0.5217(3) 0.0363(16) Uani 1 1 d . . .
H4 H 0.7933 0.1066 0.4951 0.044 Uiso 1 1 calc R . .
C1 C 0.4800(8) 0.3174(7) 0.6018(3) 0.0293(15) Uani 1 1 d . . .
H1 H 0.4010 0.3742 0.6286 0.035 Uiso 1 1 calc R . .
C8 C 1.0506(8) 0.5378(8) 0.6950(4) 0.0313(15) Uani 1 1 d . . .
C5 C 0.7550(8) 0.1797(7) 0.5945(3) 0.0281(14) Uani 1 1 d . . .
C2 C 0.4288(8) 0.2914(8) 0.5295(3) 0.0293(14) Uani 1 1 d . . .
C7 C 0.7871(8) -0.0799(8) 0.7145(3) 0.0363(16) Uani 1 1 d . . .
H7A H 0.8595 -0.1816 0.7102 0.044 Uiso 1 1 calc R . .
H7B H 0.6869 -0.0797 0.6755 0.044 Uiso 1 1 calc R . .
C3 C 0.5459(8) 0.2146(8) 0.4882(3) 0.0360(16) Uani 1 1 d . . .
H3 H 0.5141 0.2009 0.4389 0.043 Uiso 1 1 calc R . .
C6 C 0.9286(8) 0.1102(8) 0.6343(3) 0.0346(15) Uani 1 1 d . . .
H6A H 0.9633 0.0071 0.6110 0.042 Uiso 1 1 calc R . .
H6B H 1.0263 0.1927 0.6336 0.042 Uiso 1 1 calc R . .

loop_
_atom_site_aniso_label
_atom_site_aniso_U_11
_atom_site_aniso_U_22
_atom_site_aniso_U_33
_atom_site_aniso_U_23
_atom_site_aniso_U_13
_atom_site_aniso_U_12
Br1 0.0333(4) 0.0569(5) 0.0443(4) 0.0029(4) -0.0125(3) 0.0068(3)
Fe1 0.0247(6) 0.0206(7) 0.0270(7) 0.000 -0.0019(5) 0.000
N4 0.045(4) 0.055(4) 0.050(4) -0.007(3) 0.021(3) -0.008(3)
N2 0.023(3) 0.027(3) 0.034(3) 0.000(2) -0.005(2) 0.005(2)
N1 0.024(3) 0.026(3) 0.027(3) -0.003(2) -0.002(2) 0.004(2)
C9 0.024(3) 0.052(5) 0.025(3) 0.000(3) 0.007(3) 0.001(3)
N3 0.041(3) 0.028(3) 0.049(4) 0.003(3) 0.002(3) -0.018(3)
N5 0.048(4) 0.060(4) 0.048(4) 0.002(3) 0.016(3) -0.017(3)
C4 0.030(3) 0.044(4) 0.037(4) -0.010(3) 0.010(3) -0.001(3)
C1 0.025(3) 0.031(4) 0.032(4) -0.002(3) 0.005(3) 0.004(3)
C8 0.025(3) 0.022(3) 0.045(4) 0.000(3) -0.003(3) 0.002(3)
C5 0.029(3) 0.026(4) 0.030(3) -0.002(3) 0.005(3) 0.003(3)
C2 0.026(3) 0.031(3) 0.028(3) 0.006(3) -0.010(3) 0.001(3)
C7 0.038(4) 0.021(3) 0.049(4) -0.007(3) 0.001(3) 0.006(3)
C3 0.039(4) 0.047(4) 0.022(3) -0.005(3) 0.003(3) -0.002(3)
C6 0.027(3) 0.042(4) 0.035(4) -0.003(3) 0.006(3) 0.008(3)

loop_
_atom_type_symbol
_atom_type_description
_atom_type_scat_dispersion_real
_atom_type_scat_dispersion_imag
_atom_type_scat_source
C C 0.0033 0.0016 'International Tables Vol C Tables 4.2.6.8 and 6.1.1.4'
H H 0.0000 0.0000 'International Tables Vol C Tables 4.2.6.8 and 6.1.1.4'
Br Br -0.2901 2.4595 'International Tables Vol C Tables 4.2.6.8 and 6.1.1.4'
Fe Fe 0.3463 0.8444 'International Tables Vol C Tables 4.2.6.8 and 6.1.1.4'
N N 0.0061 0.0033 'International Tables Vol C Tables 4.2.6.8 and 6.1.1.4'

loop_
_geom_angle_atom_site_label_1
_geom_angle_atom_site_label_2
_geom_angle_atom_site_label_3
_geom_angle
_geom_angle_site_symmetry_1
_geom_angle_site_symmetry_3
N2 Fe1 N2 79.8(3) 2_656 .
N2 Fe1 N1 74.16(17) . .
N2 Fe1 N1 97.11(17) . 2_656
N2 Fe1 N1 97.12(18) 2_656 .
N2 Fe1 N1 74.16(17) 2_656 2_656
N1 Fe1 N1 168.8(3) 2_656 .
N3 Fe1 N2 164.1(2) 2_656 .
N3 Fe1 N2 90.10(19) 2_656 2_656
N3 Fe1 N2 90.10(19) . .
N3 Fe1 N2 164.1(2) . 2_656
N3 Fe1 N1 91.84(19) 2_656 2_656
N3 Fe1 N1 95.16(19) 2_656 .
N3 Fe1 N1 91.83(19) . .
N3 Fe1 N1 95.16(19) . 2_656
N3 Fe1 N3 102.2(3) 2_656 .
C9 N4 C8 126.1(6) . .
C7 N2 Fe1 106.6(3) . .
C7 N2 C6 111.6(5) . .
C6 N2 Fe1 107.8(3) . .
C1 N1 Fe1 126.8(4) . .
C1 N1 C5 118.8(5) . .
C5 N1 Fe1 114.4(4) . .
N5 C9 N4 173.2(7) . .
C8 N3 Fe1 161.9(5) . .
C3 C4 C5 120.2(6) . .
N1 C1 C2 121.1(5) . .
N3 C8 N4 172.7(7) . .
N1 C5 C4 121.3(6) . .
N1 C5 C6 116.7(5) . .
C4 C5 C6 122.0(5) . .
C1 C2 Br1 119.9(5) . .
C3 C2 Br1 119.5(4) . .
C3 C2 C1 120.6(5) . .
N2 C7 C7 109.3(4) . 2_656
C4 C3 C2 117.9(6) . .
N2 C6 C5 109.7(5) . .

loop_
_geom_bond_atom_site_label_1
_geom_bond_atom_site_label_2
_geom_bond_distance
_geom_bond_site_symmetry_2
Br1 C2 1.906(5) .
Fe1 N2 2.226(5) .
Fe1 N2 2.226(5) 2_656
Fe1 N1 2.226(4) 2_656
Fe1 N1 2.226(4) .
Fe1 N3 2.110(5) 2_656
Fe1 N3 2.110(5) .
N4 C9 1.296(9) .
N4 C8 1.298(8) .
N2 C7 1.474(7) .
N2 C6 1.481(7) .
N1 C1 1.338(7) .
N1 C5 1.353(7) .
C9 N5 1.143(8) .
N3 C8 1.143(7) .
C4 C5 1.373(8) .
C4 C3 1.367(8) .
C1 C2 1.375(8) .
C5 C6 1.500(8) .
C2 C3 1.371(8) .
C7 C7 1.503(12) 2_656
